data_7047125
loop_
_publ_author_name
'Icsel, Ceyda'
'Yilmaz, Veysel T.'
'Ayg\"un, Muhittin'
'Cevatemre, Buse'
'Alper, Pinar'
'Ulukaya, Engin'

_publ_section_title
;
 Palladium(II) and platinum(II) saccharinate complexes with
 bis(diphenylphosphino)methane/ethane: synthesis, S-phase arrest and
 ROS-mediated apoptosis in human colon cancer cells
;
_journal_name_full 'Dalton Transactions'
_journal_paper_doi 10.1039/C8DT02389A
_journal_year 2018
_chemical_formula_moiety 'C40 H32 N2 O6 P2 Pd S2'
_chemical_formula_sum 'C40 H32 N2 O6 P2 Pd S2'
_chemical_formula_weight 869.13
_space_group_crystal_system tetragonal
_space_group_IT_number 114
_space_group_name_Hall 'P -4 2n'
_space_group_name_H-M_alt 'P -4 21 c'
_symmetry_space_group_name_Hall 'P -4 2n'
_symmetry_space_group_name_H-M 'P -4 21 c'
_atom_sites_solution_hydrogens geom
_atom_sites_solution_primary dual
_audit_creation_date 2018-03-29
_audit_creation_method
;
Olex2 1.2
(compiled 2017.08.10 svn.r3458 for OlexSys, GUI svn.r5381)
;
_audit_update_record
;
2018-06-06 deposited with the CCDC.
2018-07-24 downloaded from the CCDC.
;
_cell_angle_alpha 90
_cell_angle_beta 90
_cell_angle_gamma 90
_cell_formula_units_Z 4
_cell_length_a 15.4948(5)
_cell_length_b 15.4948(5)
_cell_length_c 18.9918(8)
_cell_measurement_reflns_used 2066
_cell_measurement_temperature 293(2)
_cell_measurement_theta_max 27.0360
_cell_measurement_theta_min 3.4660
_cell_volume 4559.7(3)
_computing_cell_refinement 'CrysAlisPro 1.171.38.46 (Rigaku OD, 2015)'
_computing_data_collection 'CrysAlisPro 1.171.38.46 (Rigaku OD, 2015)'
_computing_data_reduction 'CrysAlisPro 1.171.38.46 (Rigaku OD, 2015)'
_computing_molecular_graphics 'Olex2 (Dolomanov et al., 2009)'
_computing_publication_material 'Olex2 (Dolomanov et al., 2009)'
_computing_structure_refinement 'ShelXL (Sheldrick, 2015)'
_computing_structure_solution 'ShelXT (Sheldrick, 2015)'
_diffrn_ambient_temperature 293(2)
_diffrn_detector 'CCD plate'
_diffrn_detector_area_resol_mean 8.0667
_diffrn_detector_type Eos
_diffrn_measured_fraction_theta_full 0.993
_diffrn_measured_fraction_theta_max 0.993
_diffrn_measurement_details
;
List of Runs (angles in degrees, time in seconds):

  # Type    Start    End  Width  t~exp~   \w     \q     \k     \f   Frames
#--------------------------------------------------------------------------
  1  \w    -49.00  53.00   1.00   39.59    --   17.28 -19.00-150.00  102
;
_diffrn_measurement_device 'four-circle diffractometer'
_diffrn_measurement_device_type 'Xcalibur, Eos'
_diffrn_measurement_method '\w scans'
_diffrn_orient_matrix_type 'CrysAlisPro convention (1999,Acta A55,543-557)'
_diffrn_orient_matrix_UB_11 0.0288702000
_diffrn_orient_matrix_UB_12 -0.0261305000
_diffrn_orient_matrix_UB_13 0.0195775000
_diffrn_orient_matrix_UB_21 0.0355499000
_diffrn_orient_matrix_UB_22 0.0212342000
_diffrn_orient_matrix_UB_23 -0.0159557000
_diffrn_orient_matrix_UB_31 0.0000356000
_diffrn_orient_matrix_UB_32 0.0309888000
_diffrn_orient_matrix_UB_33 0.0275099000
_diffrn_radiation_monochromator graphite
_diffrn_radiation_probe x-ray
_diffrn_radiation_type MoK\a
_diffrn_radiation_wavelength 0.71073
_diffrn_reflns_av_R_equivalents 0.0441
_diffrn_reflns_av_unetI/netI 0.0759
_diffrn_reflns_Laue_measured_fraction_full 0.993
_diffrn_reflns_Laue_measured_fraction_max 0.993
_diffrn_reflns_limit_h_max 6
_diffrn_reflns_limit_h_min -18
_diffrn_reflns_limit_k_max 13
_diffrn_reflns_limit_k_min -17
_diffrn_reflns_limit_l_max 22
_diffrn_reflns_limit_l_min -13
_diffrn_reflns_number 8111
_diffrn_reflns_point_group_measured_fraction_full 0.996
_diffrn_reflns_point_group_measured_fraction_max 0.996
_diffrn_reflns_theta_full 25.027
_diffrn_reflns_theta_max 25.027
_diffrn_reflns_theta_min 2.940
_diffrn_source 'fine-focus sealed X-ray tube'
_diffrn_source_type 'Enhance (Mo) X-ray Source'
_exptl_absorpt_coefficient_mu 0.610
_exptl_absorpt_correction_T_max 0.935
_exptl_absorpt_correction_T_min 0.836
_exptl_absorpt_correction_type analytical
_exptl_absorpt_process_details
;
CrysAlisPro 1.171.38.46 (Rigaku Oxford Diffraction, 2015)
Analytical numeric absorption correction using a multifaceted crystal
            model based on expressions derived by R.C. Clark & J.S. Reid.
(Clark, R. C. & Reid, J. S. (1995). Acta Cryst. A51, 887-897)
Empirical absorption correction using spherical harmonics,
 implemented in SCALE3 ABSPACK scaling algorithm.
;
_exptl_crystal_colour 'light orange'
_exptl_crystal_colour_modifier light
_exptl_crystal_colour_primary orange
_exptl_crystal_density_diffrn 1.266
_exptl_crystal_description prism
_exptl_crystal_F_000 1768
_exptl_crystal_size_max 0.451
_exptl_crystal_size_mid 0.226
_exptl_crystal_size_min 0.134
_refine_diff_density_max 0.754
_refine_diff_density_min -0.302
_refine_diff_density_rms 0.060
_refine_ls_abs_structure_details
;
 Flack x determined using 925 quotients [(I+)-(I-)]/[(I+)+(I-)]
 (Parsons, Flack and Wagner, Acta Cryst. B69 (2013) 249-259).
;
_refine_ls_abs_structure_Flack -0.03(4)
_refine_ls_extinction_method none
_refine_ls_goodness_of_fit_ref 0.965
_refine_ls_hydrogen_treatment constr
_refine_ls_matrix_type full
_refine_ls_number_parameters 241
_refine_ls_number_reflns 3927
_refine_ls_number_restraints 27
_refine_ls_restrained_S_all 0.965
_refine_ls_R_factor_all 0.0766
_refine_ls_R_factor_gt 0.0457
_refine_ls_shift/su_max 0.001
_refine_ls_shift/su_mean 0.000
_refine_ls_structure_factor_coef Fsqd
_refine_ls_weighting_details 'w=1/[\s^2^(Fo^2^)+(0.0492P)^2^] where P=(Fo^2^+2Fc^2^)/3'
_refine_ls_weighting_scheme calc
_refine_ls_wR_factor_gt 0.0972
_refine_ls_wR_factor_ref 0.1092
_reflns_Friedel_coverage 0.799
_reflns_Friedel_fraction_full 0.998
_reflns_Friedel_fraction_max 0.998
_reflns_number_gt 2698
_reflns_number_total 3927
_reflns_threshold_expression 'I > 2\s(I)'
_cod_data_source_file c8dt02389a2.cif
_cod_data_source_block Compound_V
_cod_original_cell_volume 4559.7(4)
_cod_database_code 7047125
_shelx_shelxl_version_number 2016/6
_chemical_oxdiff_formula 'C40 H32 N2 O6 P2 Pd S2'
_shelx_space_group_comment
;
The symmetry employed for this shelxl refinement is uniquely defined
by the following loop, which should always be used as a source of
symmetry information in preference to the above space-group names.
They are only intended as comments.
;
_reflns_odcompleteness_completeness 99.20
_reflns_odcompleteness_iscentric 1
_reflns_odcompleteness_theta 24.97
_olex2_refinement_description
;
1. Twinned data refinement
 Scales: 0.88(8)
 0.12(8)
2. Fixed Uiso
 At 1.2 times of:
  All C(H) groups, All C(H,H) groups
3. Rigid body (RIGU) restrains
 C5, C6, C7
 with sigma for 1-2 distances of 0.004 and sigma for 1-3 distances of 0.004
 C12, C13
 with sigma for 1-2 distances of 0.004 and sigma for 1-3 distances of 0.004
 C16, C17, C18, C19
 with sigma for 1-2 distances of 0.004 and sigma for 1-3 distances of 0.004
4.a Secondary CH2 refined with riding coordinates:
 C1(H1A,H1B)
4.b Aromatic/amide H refined with riding coordinates:
 C3(H3), C4(H4), C5(H5), C6(H6), C7(H7), C9(H9), C10(H10), C11(H11), C12(H12),
 C13(H13), C16(H16), C17(H17), C18(H18), C19(H19)
;
_olex2_submission_special_instructions 'No special instructions were received'
_oxdiff_exptl_absorpt_empirical_details
;
Empirical correction (ABSPACK) includes:
- Absorption correction using spherical harmonics
- Frame scaling
;
_oxdiff_exptl_absorpt_empirical_full_max 1.036
_oxdiff_exptl_absorpt_empirical_full_min 0.942

loop_
_space_group_symop_operation_xyz
'x, y, z'
'-x, -y, z'
'y, -x, -z'
'-y, x, -z'
'-x+1/2, y+1/2, -z+1/2'
'x+1/2, -y+1/2, -z+1/2'
'-y+1/2, -x+1/2, z+1/2'
'y+1/2, x+1/2, z+1/2'

loop_
_atom_site_label
_atom_site_type_symbol
_atom_site_fract_x
_atom_site_fract_y
_atom_site_fract_z
_atom_site_U_iso_or_equiv
_atom_site_adp_type
_atom_site_occupancy
_atom_site_site_symmetry_order
_atom_site_calc_flag
_atom_site_refinement_flags_posn
_atom_site_refinement_flags_adp
_atom_site_refinement_flags_occupancy
Pd1 Pd 0.000000 0.500000 0.58623(3) 0.0326(2) Uani 1 2 d S T P
S1 S -0.05941(15) 0.63136(15) 0.72158(11) 0.0454(5) Uani 1 1 d . . .
P1 P 0.01420(14) 0.40380(14) 0.49803(11) 0.0437(6) Uani 1 1 d . . .
O1 O 0.1577(4) 0.6018(4) 0.6439(3) 0.0608(18) Uani 1 1 d . . .
O2 O -0.1199(4) 0.6860(4) 0.6882(3) 0.0605(17) Uani 1 1 d . . .
O3 O -0.0960(4) 0.5623(4) 0.7630(3) 0.0635(18) Uani 1 1 d . . .
N1 N 0.0111(4) 0.5958(4) 0.6653(3) 0.0380(15) Uani 1 1 d . . .
C1 C -0.0188(7) 0.4541(6) 0.4147(4) 0.062(3) Uani 1 1 d . . .
H1A H 0.003379 0.421423 0.375096 0.074 Uiso 1 1 calc R . .
H1B H -0.081246 0.456100 0.411353 0.074 Uiso 1 1 calc R . .
C2 C 0.1285(5) 0.3814(5) 0.4848(4) 0.045(2) Uani 1 1 d . . .
C3 C 0.1913(6) 0.4262(7) 0.5234(4) 0.056(3) Uani 1 1 d . . .
H3 H 0.174895 0.468246 0.555726 0.067 Uiso 1 1 calc R . .
C4 C 0.2788(7) 0.4074(8) 0.5132(5) 0.082(4) Uani 1 1 d . . .
H4 H 0.320533 0.437836 0.538203 0.099 Uiso 1 1 calc R . .
C5 C 0.3033(7) 0.3442(9) 0.4664(6) 0.085(4) Uani 1 1 d . U .
H5 H 0.361467 0.331730 0.459889 0.102 Uiso 1 1 calc R . .
C6 C 0.2410(8) 0.2990(7) 0.4290(6) 0.076(3) Uani 1 1 d . U .
H6 H 0.257505 0.255209 0.398313 0.091 Uiso 1 1 calc R . .
C7 C 0.1545(6) 0.3188(6) 0.4371(5) 0.060(3) Uani 1 1 d . U .
H7 H 0.113335 0.289892 0.410397 0.072 Uiso 1 1 calc R . .
C8 C -0.0373(5) 0.2998(6) 0.5031(5) 0.051(2) Uani 1 1 d . . .
C9 C -0.0959(7) 0.2692(8) 0.4538(6) 0.082(3) Uani 1 1 d . . .
H9 H -0.109947 0.303672 0.415403 0.099 Uiso 1 1 calc R . .
C10 C -0.1331(8) 0.1911(11) 0.4599(8) 0.108(5) Uani 1 1 d . . .
H10 H -0.172574 0.172141 0.426416 0.130 Uiso 1 1 calc R . .
C11 C -0.1114(9) 0.1376(9) 0.5186(8) 0.110(5) Uani 1 1 d . . .
H11 H -0.138219 0.084266 0.523662 0.132 Uiso 1 1 calc R . .
C12 C -0.0509(8) 0.1636(7) 0.5681(6) 0.084(4) Uani 1 1 d . U .
H12 H -0.033962 0.127768 0.604909 0.101 Uiso 1 1 calc R . .
C13 C -0.0163(6) 0.2474(6) 0.5598(5) 0.058(3) Uani 1 1 d . U .
H13 H 0.021837 0.268198 0.593539 0.069 Uiso 1 1 calc R . .
C14 C 0.0943(5) 0.6235(5) 0.6794(4) 0.040(2) Uani 1 1 d . . .
C15 C 0.0966(6) 0.6820(6) 0.7419(4) 0.046(2) Uani 1 1 d . . .
C16 C 0.1667(7) 0.7211(6) 0.7707(5) 0.061(3) Uani 1 1 d . U .
H16 H 0.221079 0.710840 0.751664 0.073 Uiso 1 1 calc R . .
C17 C 0.1588(7) 0.7747(8) 0.8267(5) 0.085(4) Uani 1 1 d . U .
H17 H 0.206654 0.802623 0.845488 0.102 Uiso 1 1 calc R . .
C18 C 0.0770(8) 0.7868(7) 0.8552(5) 0.081(3) Uani 1 1 d . U .
H18 H 0.070320 0.825399 0.892335 0.097 Uiso 1 1 calc R . .
C19 C 0.0052(8) 0.7434(6) 0.8301(4) 0.070(3) Uani 1 1 d . U .
H19 H -0.048279 0.748310 0.851956 0.084 Uiso 1 1 calc R . .
C20 C 0.0172(5) 0.6908(4) 0.7693(4) 0.038(2) Uani 1 1 d . . .

loop_
_atom_site_aniso_label
_atom_site_aniso_U_11
_atom_site_aniso_U_22
_atom_site_aniso_U_33
_atom_site_aniso_U_23
_atom_site_aniso_U_13
_atom_site_aniso_U_12
Pd1 0.0417(5) 0.0354(5) 0.0209(3) 0.000 0.000 0.0012(6)
S1 0.0491(15) 0.0518(15) 0.0354(11) -0.0049(11) 0.0050(11) -0.0015(11)
P1 0.0505(16) 0.0494(13) 0.0312(10) -0.0094(10) -0.0007(12) 0.0049(11)
O1 0.063(5) 0.072(5) 0.047(4) -0.016(3) 0.010(3) -0.004(3)
O2 0.049(4) 0.068(5) 0.065(4) -0.002(4) 0.007(3) 0.013(3)
O3 0.065(4) 0.078(5) 0.047(3) 0.000(3) 0.016(3) -0.025(4)
N1 0.050(4) 0.041(4) 0.023(3) -0.005(3) 0.003(4) 0.003(4)
C1 0.068(8) 0.088(7) 0.030(4) -0.006(4) -0.008(5) 0.019(6)
C2 0.048(6) 0.054(6) 0.033(4) 0.004(4) 0.008(4) 0.004(4)
C3 0.043(6) 0.079(8) 0.044(5) 0.007(5) -0.006(5) 0.008(5)
C4 0.048(7) 0.130(11) 0.068(7) 0.030(8) -0.004(6) -0.013(7)
C5 0.047(7) 0.126(11) 0.082(9) 0.035(7) 0.014(5) 0.031(6)
C6 0.083(7) 0.065(7) 0.078(8) 0.007(6) 0.030(6) 0.020(6)
C7 0.057(6) 0.063(7) 0.059(6) -0.003(5) 0.011(5) 0.016(5)
C8 0.043(5) 0.061(6) 0.048(5) -0.021(5) 0.011(5) 0.001(4)
C9 0.050(7) 0.106(10) 0.091(8) -0.025(7) -0.012(6) -0.007(7)
C10 0.070(9) 0.145(14) 0.109(11) -0.064(10) -0.017(8) -0.037(9)
C11 0.107(12) 0.102(11) 0.121(13) -0.050(10) 0.015(10) -0.028(9)
C12 0.087(9) 0.063(7) 0.103(9) -0.033(7) 0.040(7) -0.008(6)
C13 0.057(7) 0.050(5) 0.066(5) -0.024(5) 0.005(5) -0.004(5)
C14 0.038(5) 0.047(5) 0.035(5) -0.002(4) -0.001(4) 0.000(4)
C15 0.056(6) 0.040(5) 0.040(5) 0.000(4) -0.007(5) -0.005(4)
C16 0.071(7) 0.067(7) 0.045(5) -0.008(5) 0.001(5) -0.019(5)
C17 0.076(7) 0.124(10) 0.055(6) -0.030(6) -0.015(6) -0.019(7)
C18 0.094(8) 0.097(9) 0.051(6) -0.022(6) -0.007(6) -0.019(7)
C19 0.072(6) 0.088(7) 0.050(5) -0.011(5) 0.012(6) -0.002(6)
C20 0.044(6) 0.026(4) 0.044(4) 0.000(4) -0.005(4) -0.003(3)

loop_
_atom_type_symbol
_atom_type_description
_atom_type_scat_dispersion_real
_atom_type_scat_dispersion_imag
_atom_type_scat_source
C C 0.0033 0.0016 'International Tables Vol C Tables 4.2.6.8 and 6.1.1.4'
H H 0.0000 0.0000 'International Tables Vol C Tables 4.2.6.8 and 6.1.1.4'
N N 0.0061 0.0033 'International Tables Vol C Tables 4.2.6.8 and 6.1.1.4'
O O 0.0106 0.0060 'International Tables Vol C Tables 4.2.6.8 and 6.1.1.4'
P P 0.1023 0.0942 'International Tables Vol C Tables 4.2.6.8 and 6.1.1.4'
Pd Pd -0.9988 1.0072 'International Tables Vol C Tables 4.2.6.8 and 6.1.1.4'
S S 0.1246 0.1234 'International Tables Vol C Tables 4.2.6.8 and 6.1.1.4'

loop_
_exptl_crystal_face_index_h
_exptl_crystal_face_index_k
_exptl_crystal_face_index_l
_exptl_crystal_face_perp_dist
-6 12 21 0.1825
8 8 23 0.1740
15 -16 2 0.1063
7 21 -1 0.0898
10 -6 22 0.1796
-6 -2 -26 0.2025
7 -20 1 0.1079
-7 20 -1 0.1079
20 8 1 0.0561
-2 -12 22 0.1921
-19 10 0 0.0980
-22 -1 0 0.0803
6 2 26 0.2025
-19 -11 2 0.0653
18 12 0 0.0514
6 -12 -21 0.1825

loop_
_geom_angle_atom_site_label_1
_geom_angle_atom_site_label_2
_geom_angle_atom_site_label_3
_geom_angle
_geom_angle_site_symmetry_1
_geom_angle_site_symmetry_3
P1 Pd1 P1 83.95(11) . 2_565
N1 Pd1 P1 169.31(19) . .
N1 Pd1 P1 94.11(16) . 2_565
N1 Pd1 P1 94.11(16) 2_565 .
N1 Pd1 P1 169.30(19) 2_565 2_565
N1 Pd1 N1 89.7(3) 2_565 .
O2 S1 O3 115.3(4) . .
O2 S1 N1 110.8(3) . .
O2 S1 C20 111.4(4) . .
O3 S1 N1 111.7(4) . .
O3 S1 C20 111.9(4) . .
N1 S1 C20 93.6(4) . .
C1 P1 Pd1 109.4(3) . .
C2 P1 Pd1 108.8(3) . .
C2 P1 C1 103.5(4) . .
C8 P1 Pd1 120.6(3) . .
C8 P1 C1 107.6(4) . .
C8 P1 C2 105.6(4) . .
S1 N1 Pd1 130.5(4) . .
C14 N1 Pd1 115.5(5) . .
C14 N1 S1 113.2(5) . .
P1 C1 H1A 110.4 . .
P1 C1 H1B 110.4 . .
C1 C1 P1 106.7(5) 2_565 .
C1 C1 H1A 110.4 2_565 .
C1 C1 H1B 110.4 2_565 .
H1A C1 H1B 108.6 . .
C3 C2 P1 120.5(7) . .
C7 C2 P1 120.3(7) . .
C7 C2 C3 119.2(8) . .
C2 C3 H3 120.1 . .
C4 C3 C2 119.8(9) . .
C4 C3 H3 120.1 . .
C3 C4 H4 119.9 . .
C5 C4 C3 120.3(11) . .
C5 C4 H4 119.9 . .
C4 C5 H5 120.1 . .
C4 C5 C6 119.9(11) . .
C6 C5 H5 120.1 . .
C5 C6 H6 119.9 . .
C7 C6 C5 120.3(11) . .
C7 C6 H6 119.9 . .
C2 C7 H7 119.7 . .
C6 C7 C2 120.6(10) . .
C6 C7 H7 119.7 . .
C9 C8 P1 124.1(9) . .
C9 C8 C13 118.5(9) . .
C13 C8 P1 117.4(7) . .
C8 C9 H9 119.0 . .
C10 C9 C8 122.0(13) . .
C10 C9 H9 119.0 . .
C9 C10 H10 120.4 . .
C9 C10 C11 119.2(12) . .
C11 C10 H10 120.4 . .
C10 C11 H11 119.4 . .
C12 C11 C10 121.3(13) . .
C12 C11 H11 119.4 . .
C11 C12 H12 121.7 . .
C11 C12 C13 116.5(12) . .
C13 C12 H12 121.7 . .
C8 C13 C12 122.4(10) . .
C8 C13 H13 118.8 . .
C12 C13 H13 118.8 . .
O1 C14 N1 123.4(7) . .
O1 C14 C15 125.3(8) . .
N1 C14 C15 111.4(7) . .
C16 C15 C14 127.6(9) . .
C20 C15 C14 110.2(8) . .
C20 C15 C16 122.2(8) . .
C15 C16 H16 119.5 . .
C17 C16 C15 121.1(10) . .
C17 C16 H16 119.5 . .
C16 C17 H17 120.9 . .
C16 C17 C18 118.1(10) . .
C18 C17 H17 120.9 . .
C17 C18 H18 118.9 . .
C19 C18 C17 122.2(10) . .
C19 C18 H18 118.9 . .
C18 C19 H19 121.6 . .
C18 C19 C20 116.9(9) . .
C20 C19 H19 121.6 . .
C15 C20 S1 111.5(6) . .
C15 C20 C19 119.3(8) . .
C19 C20 S1 129.1(8) . .

loop_
_geom_bond_atom_site_label_1
_geom_bond_atom_site_label_2
_geom_bond_distance
_geom_bond_site_symmetry_2
Pd1 P1 2.253(2) 2_565
Pd1 P1 2.253(2) .
Pd1 N1 2.119(5) .
Pd1 N1 2.119(5) 2_565
S1 O2 1.414(6) .
S1 O3 1.444(6) .
S1 N1 1.625(6) .
S1 C20 1.754(7) .
P1 C1 1.836(7) .
P1 C2 1.823(9) .
P1 C8 1.801(9) .
O1 C14 1.238(9) .
N1 C14 1.384(10) .
C1 C1 1.538(18) 2_565
C1 H1A 0.9700 .
C1 H1B 0.9700 .
C2 C3 1.402(11) .
C2 C7 1.386(12) .
C3 H3 0.9300 .
C3 C4 1.400(13) .
C4 H4 0.9300 .
C4 C5 1.377(14) .
C5 H5 0.9300 .
C5 C6 1.388(15) .
C6 H6 0.9300 .
C6 C7 1.385(13) .
C7 H7 0.9300 .
C8 C9 1.387(12) .
C8 C13 1.388(12) .
C9 H9 0.9300 .
C9 C10 1.345(17) .
C10 H10 0.9300 .
C10 C11 1.429(18) .
C11 H11 0.9300 .
C11 C12 1.388(15) .
C12 H12 0.9300 .
C12 C13 1.413(12) .
C13 H13 0.9300 .
C14 C15 1.495(11) .
C15 C16 1.358(12) .
C15 C20 1.343(11) .
C16 H16 0.9300 .
C16 C17 1.355(13) .
C17 H17 0.9300 .
C17 C18 1.391(14) .
C18 H18 0.9300 .
C18 C19 1.384(13) .
C19 H19 0.9300 .
C19 C20 1.426(10) .

loop_
_geom_torsion_atom_site_label_1
_geom_torsion_atom_site_label_2
_geom_torsion_atom_site_label_3
_geom_torsion_atom_site_label_4
_geom_torsion
_geom_torsion_site_symmetry_4
Pd1 P1 C1 C1 42.1(9) 2_565
Pd1 P1 C2 C3 -4.2(7) .
Pd1 P1 C2 C7 174.8(6) .
Pd1 P1 C8 C9 122.0(8) .
Pd1 P1 C8 C13 -58.3(7) .
Pd1 N1 C14 O1 7.6(10) .
Pd1 N1 C14 C15 -172.5(5) .
S1 N1 C14 O1 178.1(7) .
S1 N1 C14 C15 -2.0(8) .
P1 C2 C3 C4 179.2(7) .
P1 C2 C7 C6 -177.3(7) .
P1 C8 C9 C10 -179.7(10) .
P1 C8 C13 C12 -178.2(7) .
O1 C14 C15 C16 -0.1(14) .
O1 C14 C15 C20 -178.7(8) .
O2 S1 N1 Pd1 -75.1(5) .
O2 S1 N1 C14 116.1(6) .
O2 S1 C20 C15 -114.6(6) .
O2 S1 C20 C19 65.9(8) .
O3 S1 N1 Pd1 55.0(5) .
O3 S1 N1 C14 -113.8(6) .
O3 S1 C20 C15 114.5(6) .
O3 S1 C20 C19 -65.0(8) .
N1 S1 C20 C15 -0.7(6) .
N1 S1 C20 C19 179.8(7) .
N1 C14 C15 C16 180.0(8) .
N1 C14 C15 C20 1.5(9) .
C1 P1 C2 C3 112.1(7) .
C1 P1 C2 C7 -68.9(8) .
C1 P1 C8 C9 -4.3(9) .
C1 P1 C8 C13 175.4(6) .
C2 P1 C1 C1 -73.8(8) 2_565
C2 P1 C8 C9 -114.3(8) .
C2 P1 C8 C13 65.4(7) .
C2 C3 C4 C5 -1.2(15) .
C3 C2 C7 C6 1.7(13) .
C3 C4 C5 C6 0.2(16) .
C4 C5 C6 C7 1.7(16) .
C5 C6 C7 C2 -2.7(15) .
C7 C2 C3 C4 0.2(13) .
C8 P1 C1 C1 174.8(7) 2_565
C8 P1 C2 C3 -135.0(7) .
C8 P1 C2 C7 44.0(8) .
C8 C9 C10 C11 0(2) .
C9 C8 C13 C12 1.5(14) .
C9 C10 C11 C12 -2(2) .
C10 C11 C12 C13 3.7(18) .
C11 C12 C13 C8 -3.6(14) .
C13 C8 C9 C10 0.6(16) .
C14 C15 C16 C17 178.2(9) .
C14 C15 C20 S1 -0.3(8) .
C14 C15 C20 C19 179.2(7) .
C15 C16 C17 C18 1.8(16) .
C16 C15 C20 S1 -179.0(7) .
C16 C15 C20 C19 0.6(12) .
C16 C17 C18 C19 2.7(17) .
C17 C18 C19 C20 -5.4(15) .
C18 C19 C20 S1 -176.9(7) .
C18 C19 C20 C15 3.7(13) .
C20 S1 N1 Pd1 170.3(4) .
C20 S1 N1 C14 1.6(6) .
C20 C15 C16 C17 -3.4(14) .

loop_
_exptl_oxdiff_crystal_face_indexfrac_h
_exptl_oxdiff_crystal_face_indexfrac_k
_exptl_oxdiff_crystal_face_indexfrac_l
_exptl_oxdiff_crystal_face_x
_exptl_oxdiff_crystal_face_y
_exptl_oxdiff_crystal_face_z
-6.0729 12.0629 21.0536 -0.0784 -0.2957 0.9528
8.0034 8.0506 23.0551 0.4721 0.0876 0.8840
15.1151 -16.0761 2.0183 0.8960 0.1638 -0.4421
6.9736 21.1171 -1.0390 -0.3708 0.7129 0.6261
10.0531 -6.0234 22.0708 0.8797 -0.1227 0.4209
-6.0095 -2.0175 -26.0748 -0.6313 0.1596 -0.7800
7.0893 -20.1028 1.0270 0.7501 -0.1912 -0.5945
-7.0893 20.1028 -1.0270 -0.7501 0.1912 0.5945
20.0707 8.0559 0.9764 0.3881 0.8690 0.2772
-1.9862 -12.0633 22.0886 0.6903 -0.6792 0.2338
-19.1178 10.0415 -0.0002 -0.8143 -0.4664 0.3105
-22.1006 -1.0194 0.0181 -0.6111 -0.8076 -0.0319
6.0095 2.0175 26.0748 0.6313 -0.1596 0.7800
-19.0590 -11.0710 2.0367 -0.2211 -0.9451 -0.2877
18.0505 12.0760 -0.0311 0.2050 0.8986 0.3740
6.0729 -12.0629 -21.0536 0.0784 0.2957 -0.9528

loop_
_smtbx_masks_void_nr
_smtbx_masks_void_average_x
_smtbx_masks_void_average_y
_smtbx_masks_void_average_z
_smtbx_masks_void_volume
_smtbx_masks_void_count_electrons
_smtbx_masks_void_content
1 0.000 0.000 0.000 579.9 117.9 2(2CH3NCHO)
2 0.500 0.500 0.500 579.9 119.2 2(2CH3NCHO)

loop_
_twin_individual_id
_twin_individual_mass_fraction_refined
1 0.88(8)
2 0.12(8)
